data_7111644
loop_
_publ_author_name
'Banert, Klaus'
'Hagedorn, Manfred'
'Wutke, Jens'
'Ecorchard, Petra'
'Schaarschmidt, Dieter'
'Lang, Heinrich'

_publ_section_title
;
 Elusive ethynyl azides: trapping by 1,3-dipolar cycloaddition and
 decomposition to cyanocarbenes
;
_journal_issue 23
_journal_name_full 'Chemical Communications'
_journal_page_first 4058
_journal_paper_doi 10.1039/c0cc00079e
_journal_volume 46
_journal_year 2010
_chemical_formula_moiety 'C10 H10 Cl N O S'
_chemical_formula_sum 'C10 H10 Cl N O S'
_chemical_formula_weight 227.70
_chemical_name_systematic
;
?
;
_space_group_IT_number 14
_symmetry_cell_setting monoclinic
_symmetry_space_group_name_Hall '-P 2ybc'
_symmetry_space_group_name_H-M 'P 1 21/c 1'
_atom_sites_solution_hydrogens geom
_atom_sites_solution_primary direct
_atom_sites_solution_secondary difmap
_audit_creation_method SHELXL-97
_cell_angle_alpha 90.00
_cell_angle_beta 98.4520(10)
_cell_angle_gamma 90.00
_cell_formula_units_Z 4
_cell_length_a 12.6494(2)
_cell_length_b 8.25640(10)
_cell_length_c 10.09780(10)
_cell_measurement_reflns_used 2952
_cell_measurement_temperature 100
_cell_measurement_theta_max 61.9951
_cell_measurement_theta_min 3.5310
_cell_volume 1043.15(2)
_computing_cell_refinement
;
CrysAlis RED, Oxford Diffraction Ltd.,
Version 1.171.32.5 (release 08-05-2007 CrysAlis171 .NET)
(compiled May 8 2007,13:10:02)
;
_computing_data_collection
;
CrysAlis CCD, Oxford Diffraction Ltd.,
Version 1.171.32.5 (release 08-05-2007 CrysAlis171 .NET)
(compiled May 8 2007,13:10:02)
;
_computing_data_reduction
;
CrysAlis RED, Oxford Diffraction Ltd.,
Version 1.171.32.5 (release 08-05-2007 CrysAlis171 .NET)
(compiled May 8 2007,13:10:02)
;
_computing_structure_refinement 'SHELXL-97 (Sheldrick, 1997)'
_computing_structure_solution 'SHELXS-97 (Sheldrick, 1990)'
_diffrn_ambient_temperature 100
_diffrn_measured_fraction_theta_full 0.979
_diffrn_measured_fraction_theta_max 0.979
_diffrn_measurement_device_type 'Oxford Gemini S'
_diffrn_measurement_method '\w scans'
_diffrn_radiation_monochromator graphite
_diffrn_radiation_source 'fine-focus sealed tube'
_diffrn_radiation_type CuK\a
_diffrn_radiation_wavelength 1.54184
_diffrn_reflns_av_R_equivalents 0.0123
_diffrn_reflns_av_sigmaI/netI 0.0137
_diffrn_reflns_limit_h_max 14
_diffrn_reflns_limit_h_min -13
_diffrn_reflns_limit_k_max 9
_diffrn_reflns_limit_k_min -8
_diffrn_reflns_limit_l_max 11
_diffrn_reflns_limit_l_min -11
_diffrn_reflns_number 3782
_diffrn_reflns_theta_full 62.16
_diffrn_reflns_theta_max 62.16
_diffrn_reflns_theta_min 3.53
_diffrn_standards_decay_% 0
_diffrn_standards_interval_count 50
_diffrn_standards_interval_time 10
_diffrn_standards_number 2
_exptl_absorpt_coefficient_mu 4.829
_exptl_absorpt_correction_T_max 1.00000
_exptl_absorpt_correction_T_min 0.54361
_exptl_absorpt_correction_type multi-scan
_exptl_absorpt_process_details
;
CrysAlis RED, Oxford Diffraction Ltd.,
Version 1.171.32.5 (release 08-05-2007 CrysAlis171 .NET)
(compiled May 8 2007,13:10:02)
Empirical absorption correction using spherical harmonics,
implemented in SCALE3 ABSPACK scaling algorithm.
;
_exptl_crystal_colour colorless
_exptl_crystal_density_diffrn 1.450
_exptl_crystal_density_method 'not measured'
_exptl_crystal_description plate
_exptl_crystal_F_000 472
_exptl_crystal_size_max 0.4
_exptl_crystal_size_mid 0.2
_exptl_crystal_size_min 0.05
_refine_diff_density_max 0.358
_refine_diff_density_min -0.270
_refine_diff_density_rms 0.049
_refine_ls_extinction_method none
_refine_ls_goodness_of_fit_ref 1.111
_refine_ls_hydrogen_treatment constr
_refine_ls_matrix_type full
_refine_ls_number_parameters 127
_refine_ls_number_reflns 1618
_refine_ls_number_restraints 0
_refine_ls_restrained_S_all 1.111
_refine_ls_R_factor_all 0.0279
_refine_ls_R_factor_gt 0.0263
_refine_ls_shift/su_max 0.000
_refine_ls_shift/su_mean 0.000
_refine_ls_structure_factor_coef Fsqd
_refine_ls_weighting_details 'calc w=1/[\s^2^(Fo^2^)+(0.0524P)^2^+0.1724P] where P=(Fo^2^+2Fc^2^)/3'
_refine_ls_weighting_scheme calc
_refine_ls_wR_factor_gt 0.0745
_refine_ls_wR_factor_ref 0.0753
_reflns_number_gt 1498
_reflns_number_total 1618
_reflns_threshold_expression >2sigma(I)
_cod_data_source_file c0cc00079esup1.cif
_cod_data_source_block jw2
_cod_original_sg_symbol_H-M 'P 21/c '
_cod_database_code 7111644

loop_
_symmetry_equiv_pos_as_xyz
'x, y, z'
'-x, y+1/2, -z+1/2'
'-x, -y, -z'
'x, -y-1/2, z-1/2'

loop_
_atom_site_label
_atom_site_type_symbol
_atom_site_fract_x
_atom_site_fract_y
_atom_site_fract_z
_atom_site_U_iso_or_equiv
_atom_site_adp_type
_atom_site_occupancy
_atom_site_symmetry_multiplicity
_atom_site_calc_flag
_atom_site_refinement_flags
C1 C 0.81867(14) 0.0327(2) 0.31944(17) 0.0287(4) Uani 1 1 d .
H1A H 0.8648 -0.0601 0.3309 0.043 Uiso 1 1 calc R
H1B H 0.8121 0.0695 0.2284 0.043 Uiso 1 1 calc R
H1C H 0.7494 0.0039 0.3401 0.043 Uiso 1 1 calc R
C2 C 0.99136(13) 0.2449(2) 0.36700(17) 0.0241(4) Uani 1 1 d .
H2A H 1.0407 0.1560 0.3777 0.036 Uiso 1 1 calc R
H2B H 1.0228 0.3368 0.4160 0.036 Uiso 1 1 calc R
H2C H 0.9750 0.2722 0.2738 0.036 Uiso 1 1 calc R
C3 C 0.79169(13) 0.3502(2) 0.40631(16) 0.0200(4) Uani 1 1 d .
C4 C 0.83614(11) 0.4981(2) 0.37348(15) 0.0196(4) Uani 1 1 d .
C5 C 0.67698(13) 0.33296(19) 0.41421(16) 0.0186(3) Uani 1 1 d .
C6 C 0.63839(14) 0.2202(2) 0.49842(17) 0.0219(4) Uani 1 1 d .
H6 H 0.6863 0.1562 0.5545 0.026 Uiso 1 1 calc R
C7 C 0.52938(13) 0.2025(2) 0.49939(17) 0.0230(4) Uani 1 1 d .
H7 H 0.5045 0.1258 0.5548 0.028 Uiso 1 1 calc R
C8 C 0.45818(13) 0.2987(2) 0.41828(16) 0.0204(4) Uani 1 1 d .
C9 C 0.49432(13) 0.4164(2) 0.33839(15) 0.0215(4) Uani 1 1 d .
H9 H 0.4461 0.4841 0.2866 0.026 Uiso 1 1 calc R
C10 C 0.60293(12) 0.4325(2) 0.33631(15) 0.0200(4) Uani 1 1 d .
H10 H 0.6272 0.5111 0.2820 0.024 Uiso 1 1 calc R
N1 N 0.87106(11) 0.62161(18) 0.34794(15) 0.0257(3) Uani 1 1 d .
O1 O 0.89604(9) 0.12040(14) 0.56193(11) 0.0245(3) Uani 1 1 d .
S1 S 0.87349(3) 0.18954(5) 0.42814(4) 0.01852(15) Uani 1 1 d .
Cl1 Cl 0.32153(3) 0.27037(5) 0.41847(4) 0.02718(16) Uani 1 1 d .

loop_
_atom_site_aniso_label
_atom_site_aniso_U_11
_atom_site_aniso_U_22
_atom_site_aniso_U_33
_atom_site_aniso_U_23
_atom_site_aniso_U_13
_atom_site_aniso_U_12
C1 0.0354(9) 0.0203(9) 0.0286(9) -0.0062(7) -0.0012(7) 0.0033(7)
C2 0.0218(8) 0.0283(9) 0.0231(9) 0.0025(7) 0.0058(7) 0.0054(7)
C3 0.0213(8) 0.0168(8) 0.0222(8) 0.0001(7) 0.0042(6) 0.0011(6)
C4 0.0185(7) 0.0219(9) 0.0188(8) -0.0031(7) 0.0038(6) 0.0032(7)
C5 0.0234(8) 0.0155(8) 0.0173(8) -0.0044(6) 0.0040(6) 0.0003(6)
C6 0.0249(9) 0.0193(8) 0.0214(8) 0.0020(7) 0.0023(7) 0.0014(7)
C7 0.0277(9) 0.0195(8) 0.0228(9) -0.0009(7) 0.0074(7) -0.0047(7)
C8 0.0187(8) 0.0216(8) 0.0215(8) -0.0084(7) 0.0049(6) -0.0018(6)
C9 0.0240(8) 0.0213(9) 0.0189(8) -0.0021(7) 0.0021(6) 0.0033(7)
C10 0.0245(8) 0.0183(8) 0.0178(8) 0.0002(7) 0.0053(6) 0.0001(6)
N1 0.0243(7) 0.0214(8) 0.0327(8) 0.0006(6) 0.0082(6) 0.0000(6)
O1 0.0276(6) 0.0255(6) 0.0199(6) 0.0044(5) 0.0017(5) 0.0033(5)
S1 0.0202(2) 0.0178(2) 0.0172(2) 0.00019(15) 0.00161(16) 0.00255(15)
Cl1 0.0195(2) 0.0292(3) 0.0336(3) -0.00455(18) 0.00674(17) -0.00336(16)

loop_
_atom_type_symbol
_atom_type_description
_atom_type_scat_dispersion_real
_atom_type_scat_dispersion_imag
_atom_type_scat_source
C C 0.0181 0.0091 'International Tables Vol C Tables 4.2.6.8 and 6.1.1.4'
H H 0.0000 0.0000 'International Tables Vol C Tables 4.2.6.8 and 6.1.1.4'
N N 0.0311 0.0180 'International Tables Vol C Tables 4.2.6.8 and 6.1.1.4'
O O 0.0492 0.0322 'International Tables Vol C Tables 4.2.6.8 and 6.1.1.4'
S S 0.3331 0.5567 'International Tables Vol C Tables 4.2.6.8 and 6.1.1.4'
Cl Cl 0.3639 0.7018 'International Tables Vol C Tables 4.2.6.8 and 6.1.1.4'

loop_
_geom_angle_atom_site_label_1
_geom_angle_atom_site_label_2
_geom_angle_atom_site_label_3
_geom_angle
S1 C1 H1A 109.5
S1 C1 H1B 109.5
H1A C1 H1B 109.5
S1 C1 H1C 109.5
H1A C1 H1C 109.5
H1B C1 H1C 109.5
S1 C2 H2A 109.5
S1 C2 H2B 109.5
H2A C2 H2B 109.5
S1 C2 H2C 109.5
H2A C2 H2C 109.5
H2B C2 H2C 109.5
C4 C3 C5 121.94(14)
C4 C3 S1 117.27(12)
C5 C3 S1 120.71(12)
N1 C4 C3 178.44(17)
C6 C5 C10 117.99(15)
C6 C5 C3 122.21(15)
C10 C5 C3 119.80(15)
C7 C6 C5 120.72(16)
C7 C6 H6 119.6
C5 C6 H6 119.6
C8 C7 C6 119.92(16)
C8 C7 H7 120.0
C6 C7 H7 120.0
C7 C8 C9 120.59(15)
C7 C8 Cl1 118.93(13)
C9 C8 Cl1 120.48(13)
C10 C9 C8 119.37(15)
C10 C9 H9 120.3
C8 C9 H9 120.3
C9 C10 C5 121.31(15)
C9 C10 H10 119.3
C5 C10 H10 119.3
O1 S1 C3 117.72(8)
O1 S1 C2 111.57(7)
C3 S1 C2 106.69(8)
O1 S1 C1 107.10(8)
C3 S1 C1 108.59(8)
C2 S1 C1 104.35(9)

loop_
_geom_bond_atom_site_label_1
_geom_bond_atom_site_label_2
_geom_bond_distance
C1 S1 1.7714(17)
C1 H1A 0.9600
C1 H1B 0.9600
C1 H1C 0.9600
C2 S1 1.7560(17)
C2 H2A 0.9600
C2 H2B 0.9600
C2 H2C 0.9600
C3 C4 1.404(2)
C3 C5 1.472(2)
C3 S1 1.6767(16)
C4 N1 1.155(2)
C5 C6 1.397(2)
C5 C10 1.398(2)
C6 C7 1.388(2)
C6 H6 0.9300
C7 C8 1.377(2)
C7 H7 0.9300
C8 C9 1.383(2)
C8 Cl1 1.7446(16)
C9 C10 1.384(2)
C9 H9 0.9300
C10 H10 0.9300
O1 S1 1.4558(12)

loop_
_geom_torsion_atom_site_label_1
_geom_torsion_atom_site_label_2
_geom_torsion_atom_site_label_3
_geom_torsion_atom_site_label_4
_geom_torsion
C5 C3 C4 N1 34(7)
S1 C3 C4 N1 -150(7)
C4 C3 C5 C6 -151.25(16)
S1 C3 C5 C6 32.2(2)
C4 C3 C5 C10 28.3(2)
S1 C3 C5 C10 -148.26(13)
C10 C5 C6 C7 3.1(2)
C3 C5 C6 C7 -177.34(15)
C5 C6 C7 C8 -1.1(3)
C6 C7 C8 C9 -1.9(2)
C6 C7 C8 Cl1 178.42(13)
C7 C8 C9 C10 2.7(2)
Cl1 C8 C9 C10 -177.63(12)
C8 C9 C10 C5 -0.5(2)
C6 C5 C10 C9 -2.3(2)
C3 C5 C10 C9 178.12(14)
C4 C3 S1 O1 113.71(13)
C5 C3 S1 O1 -69.59(15)
C4 C3 S1 C2 -12.53(15)
C5 C3 S1 C2 164.17(13)
C4 C3 S1 C1 -124.48(14)
C5 C3 S1 C1 52.22(15)
